data_4031710
loop_
_publ_author_name
'Levason, W.'
'Spicer, M.D.'
'Webster, M.'

_publ_section_title
;
 Co-ordination chemistry of higher oxidation states. Part 26.
 Spectroscopic studies of tellurate complexes of the trivalent group 1b
 metals. X-ray structure of Na5 (Cu (Te O4 (O H)2)2) 16(H2 O)
;
_journal_name_full
;
Journal of the Chemical Society. Dalton Transactions, Inorganic Chemistry 
(1972-)
;
_journal_page_first 1377
_journal_page_last 1381
_journal_volume 1988
_journal_year 1988
_chemical_formula_sum 'Cu H36.64 Na4.36 O28 Te2'
_chemical_name_systematic 'Na4.36 H.64 (Cu ((Te O4) (O H)2)2) (H2 O)16'
_space_group_IT_number 2
_symmetry_space_group_name_Hall '-P 1'
_symmetry_space_group_name_H-M 'P -1'
_cell_angle_alpha 98.45
_cell_angle_beta 99.11
_cell_angle_gamma 93.82
_cell_formula_units_Z 1
_cell_length_a 5.922
_cell_length_b 8.939
_cell_length_c 12.528
_cell_volume 644.969
_citation_journal_id_ASTM JCDTBI
_cod_data_source_file Levason_JCDTBI_1988_131.cif
_cod_data_source_block H36.64Cu1Na4.36O28Te2
_cod_original_cell_volume 644.9688
_cod_original_formula_sum 'H36.64 Cu1 Na4.36 O28 Te2'
_cod_database_code 4031710

loop_
_symmetry_equiv_pos_as_xyz
x,y,z
-x,-y,-z

loop_
_atom_site_label
_atom_site_type_symbol
_atom_site_fract_x
_atom_site_fract_y
_atom_site_fract_z
_atom_site_occupancy
_atom_site_U_iso_or_equiv
O12 O-2 0.6586 0.3471 0.6371 1 0.0
O1 O-2 -0.1278 0.1848 0.2342 1 0.0
O7 O-2 0.7257 0.4224 -0.0461 1 0.0
O13 O-2 0.1347 0.2633 0.4991 1 0.0
O9 O-2 0.2651 0.4457 -0.2112 1 0.0
O4 O-2 0.4531 0.2719 0.1265 1 0.0
H1 H+1 0 0 0.5 0.64 0.0
O10 O-2 -0.0577 0.1204 0.6774 1 0.0
Na2 Na+1 0.3381 0.3285 -0.0496 1 0.0
Na1 Na+1 0.3299 0.2277 0.68 1 0.0
Cu1 Cu+3 0 0 0 1 0.0
O5 O-2 0.164 0.0135 0.1385 1 0.0
O6 O-2 0.0101 0.2076 0.0357 1 0.0
O2 O-2 0.1342 0.437 0.2064 1 0.0
O3 O-2 0.3362 0.2177 0.3226 1 0.0
Te1 Te+6 0.17094 0.23154 0.18607 1 0.0
O8 O-2 0.4063 0.1021 0.8437 1 0.0
O11 O-2 0.7161 0.3894 0.4198 1 0.0
O14 O-2 0.3878 -0.0231 0.5904 1 0.0
Na3 Na+1 0 0 0.5 0.36 0.0
